data_7113702
loop_
_publ_author_name
'McGuinness, David S.'
'Wasserscheid, Peter'
'Keim, Wilhelm'
'Hu, Chunhua'
'Englert, Ulli'
'Dixon, John T.'
'Grove, Cronje'

_publ_section_title
;
 Novel Cr-PNP complexes as catalysts for the trimerisation of ethylene
;
_journal_coden_ASTM CHCOFS
_journal_issue 3
_journal_name_full
;
 Chemical Communications (Cambridge, United Kingdom)
;
_journal_page_first 334
_journal_page_last 335
_journal_paper_doi 10.1039/b210878j
_journal_year 2003
_chemical_formula_sum 'C31 H59 Cl3 Cr N O P2'
_chemical_formula_weight 682.08
_chemical_name_common 'Compound 2'
_space_group_IT_number 14
_symmetry_cell_setting monoclinic
_symmetry_space_group_name_Hall '-P 2yn'
_symmetry_space_group_name_H-M 'P 1 21/n 1'
_atom_sites_solution_hydrogens geom
_atom_sites_solution_primary direct
_atom_sites_solution_secondary difmap
_audit_creation_date 15-02-02
_audit_creation_method 'from SDP and SHELXTL'
_cell_angle_alpha 90.00
_cell_angle_beta 90.757(13)
_cell_angle_gamma 90.00
_cell_formula_units_Z 4
_cell_length_a 10.340(3)
_cell_length_b 16.2779(11)
_cell_length_c 21.3434(18)
_cell_measurement_reflns_used 25
_cell_measurement_temperature 223(2)
_cell_measurement_theta_max 15
_cell_measurement_theta_min 13
_cell_volume 3592.1(11)
_computing_cell_refinement 'CAD4 (Enraf-Nonius, 1977)'
_computing_data_collection 'CAD4 (Enraf-Nonius, 1977)'
_computing_data_reduction 'PROCESS MolEN (Fair, 1990)'
_computing_molecular_graphics 'PLATON (Spek, 1990)'
_computing_publication_material 'SHELXTL (Sheldrick, 1998)'
_computing_structure_refinement 'SHELXTL (Sheldrick, 1998)'
_computing_structure_solution 'SHELXTL (Sheldrick, 1998)'
_diffrn_ambient_temperature 223(2)
_diffrn_measured_fraction_theta_full 0.998
_diffrn_measured_fraction_theta_max 0.998
_diffrn_measurement_device_type 'Enraf-Nonius CAD4'
_diffrn_measurement_method \w/2\q
_diffrn_radiation_monochromator graphite
_diffrn_radiation_source 'fine-focus sealed tube'
_diffrn_radiation_type MoK\a
_diffrn_radiation_wavelength 0.71073
_diffrn_reflns_av_R_equivalents 0.0494
_diffrn_reflns_av_sigmaI/netI 0.0799
_diffrn_reflns_limit_h_max 4
_diffrn_reflns_limit_h_min -12
_diffrn_reflns_limit_k_max 20
_diffrn_reflns_limit_k_min 0
_diffrn_reflns_limit_l_max 26
_diffrn_reflns_limit_l_min -26
_diffrn_reflns_number 10559
_diffrn_reflns_theta_full 25.98
_diffrn_reflns_theta_max 25.98
_diffrn_reflns_theta_min 2.18
_diffrn_standards_decay_% -2.43
_diffrn_standards_interval_time 120
_diffrn_standards_number 3
_exptl_absorpt_coefficient_mu 0.655
_exptl_absorpt_correction_T_max 0.999
_exptl_absorpt_correction_T_min 0.827
_exptl_absorpt_correction_type empirical
_exptl_crystal_colour blue-purple
_exptl_crystal_density_diffrn 1.261
_exptl_crystal_density_method 'not measured'
_exptl_crystal_description prism
_exptl_crystal_F_000 1460
_exptl_crystal_size_max 0.48
_exptl_crystal_size_mid 0.28
_exptl_crystal_size_min 0.20
_refine_diff_density_max 0.775
_refine_diff_density_min -0.632
_refine_diff_density_rms 0.089
_refine_ls_extinction_method none
_refine_ls_goodness_of_fit_ref 0.978
_refine_ls_hydrogen_treatment constr
_refine_ls_matrix_type full
_refine_ls_number_parameters 352
_refine_ls_number_reflns 7031
_refine_ls_number_restraints 0
_refine_ls_restrained_S_all 0.978
_refine_ls_R_factor_all 0.0917
_refine_ls_R_factor_gt 0.0520
_refine_ls_shift/su_max 0.001
_refine_ls_shift/su_mean 0.000
_refine_ls_structure_factor_coef Fsqd
_refine_ls_weighting_details 'calc w=1/[\s^2^(Fo^2^)+(0.0838P)^2^+0.0000P] where P=(Fo^2^+2Fc^2^)/3'
_refine_ls_weighting_scheme calc
_refine_ls_wR_factor_gt 0.1279
_refine_ls_wR_factor_ref 0.1399
_reflns_number_gt 4774
_reflns_number_total 7031
_reflns_threshold_expression >2sigma(I)
_cod_duplicate_entry 7103956
_cod_data_source_file b210878j.txt
_cod_data_source_block dm2a
_cod_original_sg_symbol_H-M P2(1)/n
_cod_database_code 7113702

loop_
_symmetry_equiv_pos_as_xyz
'x, y, z'
'-x+1/2, y+1/2, -z+1/2'
'-x, -y, -z'
'x-1/2, -y-1/2, z-1/2'

loop_
_atom_site_label
_atom_site_type_symbol
_atom_site_fract_x
_atom_site_fract_y
_atom_site_fract_z
_atom_site_U_iso_or_equiv
_atom_site_adp_type
_atom_site_occupancy
_atom_site_symmetry_multiplicity
_atom_site_calc_flag
_atom_site_refinement_flags
_atom_site_disorder_assembly
_atom_site_disorder_group
Cr Cr 0.82426(5) 0.88859(3) 0.10108(2) 0.02189(14) Uani 1 1 d . . .
Cl1 Cl 0.86622(9) 0.83569(6) 0.19866(4) 0.0362(2) Uani 1 1 d . . .
Cl2 Cl 0.62260(8) 0.82840(5) 0.09244(4) 0.0326(2) Uani 1 1 d . . .
Cl3 Cl 1.02386(8) 0.95851(5) 0.09528(4) 0.0306(2) Uani 1 1 d . . .
P1 P 0.92159(9) 0.77549(5) 0.04097(4) 0.0257(2) Uani 1 1 d . . .
P2 P 0.71961(8) 1.01846(5) 0.13286(4) 0.0256(2) Uani 1 1 d . . .
N N 0.7887(3) 0.93764(16) 0.00961(12) 0.0249(6) Uani 1 1 d . . .
H1 H 0.8612 0.9715 0.0012 0.032 Uiso 1 1 calc R . .
C1 C 0.9081(4) 0.8221(2) -0.03706(16) 0.0319(8) Uani 1 1 d . . .
H1A H 0.9845 0.8559 -0.0451 0.042 Uiso 1 1 calc R . .
H1B H 0.9035 0.7789 -0.0690 0.042 Uiso 1 1 calc R . .
C2 C 0.7870(4) 0.8751(2) -0.04072(16) 0.0333(8) Uani 1 1 d . . .
H2A H 0.7822 0.9024 -0.0816 0.043 Uiso 1 1 calc R . .
H2B H 0.7102 0.8403 -0.0366 0.043 Uiso 1 1 calc R . .
C3 C 0.6845(4) 1.0604(2) 0.05420(16) 0.0324(8) Uani 1 1 d . . .
H3A H 0.6028 1.0909 0.0550 0.042 Uiso 1 1 calc R . .
H3B H 0.7531 1.0989 0.0427 0.042 Uiso 1 1 calc R . .
C4 C 0.6751(3) 0.9928(2) 0.00536(16) 0.0317(8) Uani 1 1 d . . .
H4A H 0.5960 0.9609 0.0118 0.041 Uiso 1 1 calc R . .
H4B H 0.6702 1.0173 -0.0365 0.041 Uiso 1 1 calc R . .
C5 C 0.8303(4) 0.6782(2) 0.03406(17) 0.0326(8) Uani 1 1 d . . .
H5 H 0.7460 0.6936 0.0162 0.042 Uiso 1 1 calc R . .
C6 C 0.8866(4) 0.6152(2) -0.01181(19) 0.0454(10) Uani 1 1 d . . .
H6A H 0.9013 0.6414 -0.0525 0.059 Uiso 1 1 calc R . .
H6B H 0.9697 0.5949 0.0044 0.059 Uiso 1 1 calc R . .
C7 C 0.7926(5) 0.5439(3) -0.0198(2) 0.0568(12) Uani 1 1 d . . .
H7A H 0.7129 0.5638 -0.0401 0.074 Uiso 1 1 calc R . .
H7B H 0.8309 0.5026 -0.0474 0.074 Uiso 1 1 calc R . .
C8 C 0.7597(5) 0.5042(3) 0.0417(2) 0.0565(12) Uani 1 1 d . . .
H8A H 0.8373 0.4783 0.0596 0.073 Uiso 1 1 calc R . .
H8B H 0.6949 0.4612 0.0345 0.073 Uiso 1 1 calc R . .
C9 C 0.7075(5) 0.5664(2) 0.0878(2) 0.0540(12) Uani 1 1 d . . .
H9A H 0.6935 0.5395 0.1282 0.070 Uiso 1 1 calc R . .
H9B H 0.6240 0.5871 0.0724 0.070 Uiso 1 1 calc R . .
C10 C 0.8008(4) 0.6380(2) 0.09662(18) 0.0413(9) Uani 1 1 d . . .
H10A H 0.7627 0.6787 0.1247 0.054 Uiso 1 1 calc R . .
H10B H 0.8813 0.6182 0.1160 0.054 Uiso 1 1 calc R . .
C11 C 1.0950(3) 0.7588(2) 0.05510(17) 0.0317(8) Uani 1 1 d . . .
H11 H 1.1309 0.8138 0.0618 0.041 Uiso 1 1 calc R . .
C12 C 1.1767(4) 0.7215(2) 0.00260(19) 0.0415(9) Uani 1 1 d . . .
H12A H 1.1509 0.6643 -0.0045 0.054 Uiso 1 1 calc R . .
H12B H 1.1616 0.7521 -0.0364 0.054 Uiso 1 1 calc R . .
C13 C 1.3191(4) 0.7251(3) 0.0204(2) 0.0483(11) Uani 1 1 d . . .
H13A H 1.3697 0.6991 -0.0127 0.063 Uiso 1 1 calc R . .
H13B H 1.3461 0.7827 0.0235 0.063 Uiso 1 1 calc R . .
C14 C 1.3474(4) 0.6826(3) 0.0818(2) 0.0496(11) Uani 1 1 d . . .
H14A H 1.3307 0.6236 0.0772 0.064 Uiso 1 1 calc R . .
H14B H 1.4389 0.6897 0.0929 0.064 Uiso 1 1 calc R . .
C15 C 1.2653(4) 0.7164(3) 0.1335(2) 0.0581(12) Uani 1 1 d . . .
H15A H 1.2903 0.7735 0.1417 0.076 Uiso 1 1 calc R . .
H15B H 1.2813 0.6847 0.1718 0.076 Uiso 1 1 calc R . .
C16 C 1.1214(4) 0.7130(3) 0.11674(19) 0.0481(11) Uani 1 1 d . . .
H16A H 1.0714 0.7382 0.1504 0.062 Uiso 1 1 calc R . .
H16B H 1.0940 0.6556 0.1125 0.062 Uiso 1 1 calc R . .
C17 C 0.5643(4) 1.0088(2) 0.1736(2) 0.0418(9) Uani 1 1 d . . .
H17 H 0.5171 0.9674 0.1490 0.054 Uiso 1 1 calc R . .
C18 C 0.4747(5) 1.0803(3) 0.1741(3) 0.0706(15) Uani 1 1 d . . .
H18A H 0.4600 1.0997 0.1311 0.092 Uiso 1 1 calc R . .
H18B H 0.5137 1.1252 0.1983 0.092 Uiso 1 1 calc R . .
C19 C 0.3446(4) 1.0556(3) 0.2033(2) 0.0658(14) Uani 1 1 d . . .
H19A H 0.2888 1.1041 0.2058 0.086 Uiso 1 1 calc R . .
H19B H 0.3013 1.0152 0.1761 0.086 Uiso 1 1 calc R . .
C20 C 0.3628(5) 1.0196(4) 0.2677(3) 0.0756(16) Uani 1 1 d . . .
H20A H 0.3957 1.0621 0.2962 0.098 Uiso 1 1 calc R . .
H20B H 0.2790 1.0010 0.2833 0.098 Uiso 1 1 calc R . .
C21 C 0.4528(6) 0.9507(4) 0.2672(3) 0.106(3) Uani 1 1 d . . .
H21A H 0.4118 0.9048 0.2449 0.138 Uiso 1 1 calc R . .
H21B H 0.4687 0.9330 0.3105 0.138 Uiso 1 1 calc R . .
C22 C 0.5821(4) 0.9689(3) 0.2370(2) 0.0586(13) Uani 1 1 d . . .
H22A H 0.6327 1.0054 0.2644 0.076 Uiso 1 1 calc R . .
H22B H 0.6306 0.9175 0.2323 0.076 Uiso 1 1 calc R . .
C23 C 0.8236(3) 1.0979(2) 0.16789(16) 0.0308(8) Uani 1 1 d . . .
H23 H 0.8966 1.1028 0.1393 0.040 Uiso 1 1 calc R . .
C24 C 0.8844(4) 1.0713(2) 0.2306(2) 0.0467(10) Uani 1 1 d . . .
H24A H 0.9195 1.0156 0.2270 0.061 Uiso 1 1 calc R . .
H24B H 0.8185 1.0710 0.2632 0.061 Uiso 1 1 calc R . .
C25 C 0.9931(4) 1.1315(3) 0.2486(2) 0.0563(12) Uani 1 1 d . . .
H25A H 1.0304 1.1157 0.2893 0.073 Uiso 1 1 calc R . .
H25B H 1.0617 1.1285 0.2174 0.073 Uiso 1 1 calc R . .
C26 C 0.9426(4) 1.2194(2) 0.2522(2) 0.0490(11) Uani 1 1 d . . .
H26A H 0.8810 1.2237 0.2866 0.064 Uiso 1 1 calc R . .
H26B H 1.0148 1.2567 0.2613 0.064 Uiso 1 1 calc R . .
C27 C 0.8770(4) 1.2448(2) 0.1915(2) 0.0447(10) Uani 1 1 d . . .
H27A H 0.9410 1.2466 0.1580 0.058 Uiso 1 1 calc R . .
H27B H 0.8408 1.3001 0.1961 0.058 Uiso 1 1 calc R . .
C28 C 0.7691(4) 1.1852(2) 0.17320(18) 0.0388(9) Uani 1 1 d . . .
H28A H 0.7304 1.2018 0.1330 0.050 Uiso 1 1 calc R . .
H28B H 0.7014 1.1865 0.2049 0.050 Uiso 1 1 calc R . .
C29 C 0.4000(7) 0.3194(3) 0.1466(3) 0.086(2) Uani 1 1 d . . .
C30 C 0.4971(7) 0.3837(4) 0.1449(3) 0.101(2) Uani 1 1 d . A .
H30A H 0.5324 0.3873 0.1026 0.132 Uiso 1 1 calc R . .
H30B H 0.5669 0.3708 0.1748 0.132 Uiso 1 1 calc R . .
H30C H 0.4576 0.4363 0.1561 0.132 Uiso 1 1 calc R . .
C31 C 0.3358(7) 0.3029(5) 0.2058(4) 0.113(3) Uani 1 1 d . A .
H31A H 0.2736 0.2580 0.2000 0.147 Uiso 1 1 calc R . .
H31B H 0.2902 0.3524 0.2195 0.147 Uiso 1 1 calc R . .
H31C H 0.4005 0.2872 0.2376 0.147 Uiso 1 1 calc R . .
O O 0.3784(9) 0.2793(4) 0.1016(3) 0.219(4) Uani 1 1 d . A -1

loop_
_atom_site_aniso_label
_atom_site_aniso_U_11
_atom_site_aniso_U_22
_atom_site_aniso_U_33
_atom_site_aniso_U_23
_atom_site_aniso_U_13
_atom_site_aniso_U_12
Cr 0.0173(3) 0.0242(3) 0.0241(3) -0.0003(2) -0.0054(2) 0.0001(2)
Cl1 0.0369(5) 0.0441(5) 0.0275(4) 0.0062(4) -0.0065(4) 0.0069(4)
Cl2 0.0230(4) 0.0331(4) 0.0416(5) -0.0004(4) -0.0026(4) -0.0074(4)
Cl3 0.0201(4) 0.0327(4) 0.0389(5) -0.0039(3) -0.0047(3) -0.0030(3)
P1 0.0244(4) 0.0250(4) 0.0275(5) -0.0017(3) -0.0033(4) 0.0021(3)
P2 0.0219(4) 0.0258(4) 0.0290(5) -0.0008(3) -0.0033(4) 0.0013(3)
N 0.0194(14) 0.0286(14) 0.0266(14) 0.0017(11) -0.0061(11) 0.0006(11)
C1 0.033(2) 0.0347(18) 0.0280(18) 0.0001(14) -0.0037(15) 0.0022(16)
C2 0.035(2) 0.0357(19) 0.0290(18) 0.0004(14) -0.0098(15) 0.0041(16)
C3 0.0316(19) 0.0293(18) 0.036(2) 0.0030(15) -0.0075(16) 0.0054(15)
C4 0.0254(18) 0.0380(19) 0.0315(19) 0.0051(15) -0.0101(15) 0.0055(15)
C5 0.031(2) 0.0275(18) 0.039(2) -0.0037(15) 0.0001(16) -0.0013(15)
C6 0.053(3) 0.037(2) 0.047(2) -0.0106(18) 0.009(2) -0.0040(19)
C7 0.069(3) 0.042(2) 0.060(3) -0.022(2) 0.006(2) -0.015(2)
C8 0.060(3) 0.036(2) 0.074(3) -0.013(2) 0.015(2) -0.014(2)
C9 0.059(3) 0.040(2) 0.063(3) -0.004(2) 0.014(2) -0.011(2)
C10 0.051(3) 0.0329(19) 0.040(2) -0.0051(16) 0.0084(19) -0.0064(18)
C11 0.0236(17) 0.0307(18) 0.041(2) 0.0000(15) -0.0055(15) 0.0032(15)
C12 0.029(2) 0.050(2) 0.045(2) -0.0026(18) 0.0010(17) 0.0038(17)
C13 0.025(2) 0.049(2) 0.071(3) 0.000(2) 0.006(2) 0.0036(17)
C14 0.025(2) 0.044(2) 0.079(3) 0.005(2) -0.006(2) 0.0029(18)
C15 0.033(2) 0.080(3) 0.061(3) 0.005(2) -0.017(2) 0.015(2)
C16 0.028(2) 0.073(3) 0.043(2) 0.010(2) -0.0062(18) 0.014(2)
C17 0.028(2) 0.041(2) 0.056(3) 0.0045(18) 0.0095(18) 0.0044(17)
C18 0.046(3) 0.087(4) 0.080(4) 0.023(3) 0.014(3) 0.025(3)
C19 0.028(2) 0.089(4) 0.081(4) 0.014(3) 0.012(2) 0.015(2)
C20 0.044(3) 0.105(4) 0.078(4) 0.008(3) 0.025(3) 0.017(3)
C21 0.079(4) 0.116(5) 0.125(5) 0.076(4) 0.065(4) 0.046(4)
C22 0.040(2) 0.080(3) 0.056(3) 0.026(2) 0.017(2) 0.021(2)
C23 0.0272(19) 0.0304(18) 0.0346(19) -0.0054(14) -0.0023(15) -0.0033(15)
C24 0.048(3) 0.041(2) 0.050(3) -0.0035(18) -0.022(2) -0.0055(19)
C25 0.039(2) 0.059(3) 0.070(3) -0.015(2) -0.025(2) -0.004(2)
C26 0.042(2) 0.049(2) 0.056(3) -0.019(2) -0.002(2) -0.0116(19)
C27 0.045(2) 0.035(2) 0.054(3) -0.0180(18) 0.007(2) -0.0082(18)
C28 0.042(2) 0.0311(19) 0.043(2) -0.0097(16) -0.0063(18) 0.0005(17)
C29 0.123(5) 0.066(3) 0.067(4) 0.004(3) -0.050(4) -0.022(3)
C30 0.107(5) 0.132(6) 0.064(4) 0.013(4) -0.019(4) -0.045(5)
C31 0.067(4) 0.111(5) 0.163(8) 0.024(5) 0.010(5) -0.016(4)
O 0.391(13) 0.167(6) 0.098(4) -0.014(4) -0.080(6) -0.135(7)

loop_
_atom_type_symbol
_atom_type_description
_atom_type_scat_dispersion_real
_atom_type_scat_dispersion_imag
_atom_type_scat_source
C C 0.0033 0.0016 'International Tables Vol C Tables 4.2.6.8 and 6.1.1.4'
H H 0.0000 0.0000 'International Tables Vol C Tables 4.2.6.8 and 6.1.1.4'
N N 0.0061 0.0033 'International Tables Vol C Tables 4.2.6.8 and 6.1.1.4'
P P 0.1023 0.0942 'International Tables Vol C Tables 4.2.6.8 and 6.1.1.4'
Cl Cl 0.1484 0.1585 'International Tables Vol C Tables 4.2.6.8 and 6.1.1.4'
Cr Cr 0.3209 0.6236 'International Tables Vol C Tables 4.2.6.8 and 6.1.1.4'
O O 0.0106 0.0060 'International Tables Vol C Tables 4.2.6.8 and 6.1.1.4'

loop_
_geom_angle_atom_site_label_1
_geom_angle_atom_site_label_2
_geom_angle_atom_site_label_3
_geom_angle
N Cr Cl1 178.96(8)
N Cr Cl2 86.63(8)
Cl1 Cr Cl2 94.19(4)
N Cr Cl3 84.95(8)
Cl1 Cr Cl3 94.23(4)
Cl2 Cr Cl3 171.58(4)
N Cr P1 82.54(7)
Cl1 Cr P1 96.81(4)
Cl2 Cr P1 90.92(4)
Cl3 Cr P1 88.25(4)
N Cr P2 81.99(7)
Cl1 Cr P2 98.65(4)
Cl2 Cr P2 89.24(4)
Cl3 Cr P2 89.33(4)
P1 Cr P2 164.49(4)
C1 P1 C11 105.87(17)
C1 P1 C5 104.43(16)
C11 P1 C5 112.51(16)
C1 P1 Cr 97.86(11)
C11 P1 Cr 115.47(12)
C5 P1 Cr 118.01(12)
C23 P2 C17 112.19(18)
C23 P2 C3 102.55(16)
C17 P2 C3 107.38(18)
C23 P2 Cr 117.24(12)
C17 P2 Cr 116.33(13)
C3 P2 Cr 98.53(11)
C2 N C4 111.8(2)
C2 N Cr 114.0(2)
C4 N Cr 114.2(2)
C2 N H1 105.3
C4 N H1 105.3
Cr N H1 105.3
C2 C1 P1 109.5(2)
C2 C1 H1A 109.8
P1 C1 H1A 109.8
C2 C1 H1B 109.8
P1 C1 H1B 109.8
H1A C1 H1B 108.2
N C2 C1 110.5(3)
N C2 H2A 109.5
C1 C2 H2A 109.5
N C2 H2B 109.5
C1 C2 H2B 109.5
H2A C2 H2B 108.1
C4 C3 P2 111.5(2)
C4 C3 H3A 109.3
P2 C3 H3A 109.3
C4 C3 H3B 109.3
P2 C3 H3B 109.3
H3A C3 H3B 108.0
N C4 C3 110.7(3)
N C4 H4A 109.5
C3 C4 H4A 109.5
N C4 H4B 109.5
C3 C4 H4B 109.5
H4A C4 H4B 108.1
C10 C5 C6 110.7(3)
C10 C5 P1 114.0(2)
C6 C5 P1 115.2(3)
C10 C5 H5 105.3
C6 C5 H5 105.3
P1 C5 H5 105.3
C7 C6 C5 109.5(3)
C7 C6 H6A 109.8
C5 C6 H6A 109.8
C7 C6 H6B 109.8
C5 C6 H6B 109.8
H6A C6 H6B 108.2
C8 C7 C6 112.3(4)
C8 C7 H7A 109.1
C6 C7 H7A 109.1
C8 C7 H7B 109.1
C6 C7 H7B 109.1
H7A C7 H7B 107.9
C7 C8 C9 111.5(4)
C7 C8 H8A 109.3
C9 C8 H8A 109.3
C7 C8 H8B 109.3
C9 C8 H8B 109.3
H8A C8 H8B 108.0
C8 C9 C10 111.2(4)
C8 C9 H9A 109.4
C10 C9 H9A 109.4
C8 C9 H9B 109.4
C10 C9 H9B 109.4
H9A C9 H9B 108.0
C5 C10 C9 110.8(3)
C5 C10 H10A 109.5
C9 C10 H10A 109.5
C5 C10 H10B 109.5
C9 C10 H10B 109.5
H10A C10 H10B 108.1
C16 C11 C12 109.9(3)
C16 C11 P1 112.1(3)
C12 C11 P1 119.0(3)
C16 C11 H11 104.8
C12 C11 H11 104.8
P1 C11 H11 104.8
C13 C12 C11 110.1(3)
C13 C12 H12A 109.6
C11 C12 H12A 109.6
C13 C12 H12B 109.6
C11 C12 H12B 109.6
H12A C12 H12B 108.2
C14 C13 C12 112.1(3)
C14 C13 H13A 109.2
C12 C13 H13A 109.2
C14 C13 H13B 109.2
C12 C13 H13B 109.2
H13A C13 H13B 107.9
C15 C14 C13 111.4(3)
C15 C14 H14A 109.4
C13 C14 H14A 109.4
C15 C14 H14B 109.4
C13 C14 H14B 109.4
H14A C14 H14B 108.0
C14 C15 C16 111.9(4)
C14 C15 H15A 109.2
C16 C15 H15A 109.2
C14 C15 H15B 109.2
C16 C15 H15B 109.2
H15A C15 H15B 107.9
C15 C16 C11 110.2(4)
C15 C16 H16A 109.6
C11 C16 H16A 109.6
C15 C16 H16B 109.6
C11 C16 H16B 109.6
H16A C16 H16B 108.1
C18 C17 C22 113.5(4)
C18 C17 P2 118.9(3)
C22 C17 P2 111.2(3)
C18 C17 H17 103.7
C22 C17 H17 103.7
P2 C17 H17 103.7
C17 C18 C19 110.2(4)
C17 C18 H18A 109.6
C19 C18 H18A 109.6
C17 C18 H18B 109.6
C19 C18 H18B 109.6
H18A C18 H18B 108.1
C20 C19 C18 111.8(4)
C20 C19 H19A 109.3
C18 C19 H19A 109.3
C20 C19 H19B 109.3
C18 C19 H19B 109.3
H19A C19 H19B 107.9
C21 C20 C19 111.4(5)
C21 C20 H20A 109.3
C19 C20 H20A 109.3
C21 C20 H20B 109.3
C19 C20 H20B 109.3
H20A C20 H20B 108.0
C20 C21 C22 114.7(5)
C20 C21 H21A 108.6
C22 C21 H21A 108.6
C20 C21 H21B 108.6
C22 C21 H21B 108.6
H21A C21 H21B 107.6
C17 C22 C21 111.4(4)
C17 C22 H22A 109.3
C21 C22 H22A 109.3
C17 C22 H22B 109.3
C21 C22 H22B 109.3
H22A C22 H22B 108.0
C24 C23 C28 110.1(3)
C24 C23 P2 112.9(2)
C28 C23 P2 118.0(2)
C24 C23 H23 104.9
C28 C23 H23 104.9
P2 C23 H23 104.9
C23 C24 C25 109.2(3)
C23 C24 H24A 109.8
C25 C24 H24A 109.8
C23 C24 H24B 109.8
C25 C24 H24B 109.8
H24A C24 H24B 108.3
C26 C25 C24 111.2(4)
C26 C25 H25A 109.4
C24 C25 H25A 109.4
C26 C25 H25B 109.4
C24 C25 H25B 109.4
H25A C25 H25B 108.0
C27 C26 C25 111.3(3)
C27 C26 H26A 109.4
C25 C26 H26A 109.4
C27 C26 H26B 109.4
C25 C26 H26B 109.4
H26A C26 H26B 108.0
C26 C27 C28 111.3(3)
C26 C27 H27A 109.4
C28 C27 H27A 109.4
C26 C27 H27B 109.4
C28 C27 H27B 109.4
H27A C27 H27B 108.0
C27 C28 C23 109.9(3)
C27 C28 H28A 109.7
C23 C28 H28A 109.7
C27 C28 H28B 109.7
C23 C28 H28B 109.7
H28A C28 H28B 108.2
O C29 C30 120.2(7)
O C29 C31 121.2(7)
C30 C29 C31 118.5(5)
C29 C30 H30A 109.5
C29 C30 H30B 109.5
H30A C30 H30B 109.5
C29 C30 H30C 109.5
H30A C30 H30C 109.5
H30B C30 H30C 109.5
C29 C31 H31A 109.5
C29 C31 H31B 109.5
H31A C31 H31B 109.5
C29 C31 H31C 109.5
H31A C31 H31C 109.5
H31B C31 H31C 109.5

loop_
_geom_bond_atom_site_label_1
_geom_bond_atom_site_label_2
_geom_bond_distance
Cr N 2.137(3)
Cr Cl1 2.2898(10)
Cr Cl2 2.3090(11)
Cr Cl3 2.3616(11)
Cr P1 2.4662(10)
Cr P2 2.4736(10)
P1 C1 1.834(3)
P1 C11 1.835(4)
P1 C5 1.848(3)
P2 C23 1.834(3)
P2 C17 1.843(4)
P2 C3 1.844(3)
N C2 1.480(4)
N C4 1.480(4)
N H1 0.9500
C1 C2 1.521(5)
C1 H1A 0.9800
C1 H1B 0.9800
C2 H2A 0.9800
C2 H2B 0.9800
C3 C4 1.518(5)
C3 H3A 0.9800
C3 H3B 0.9800
C4 H4A 0.9800
C4 H4B 0.9800
C5 C10 1.522(5)
C5 C6 1.537(5)
C5 H5 0.9800
C6 C7 1.523(5)
C6 H6A 0.9800
C6 H6B 0.9800
C7 C8 1.507(6)
C7 H7A 0.9800
C7 H7B 0.9800
C8 C9 1.515(6)
C8 H8A 0.9800
C8 H8B 0.9800
C9 C10 1.523(5)
C9 H9A 0.9800
C9 H9B 0.9800
C10 H10A 0.9800
C10 H10B 0.9800
C11 C16 1.533(5)
C11 C12 1.537(5)
C11 H11 0.9800
C12 C13 1.517(5)
C12 H12A 0.9800
C12 H12B 0.9800
C13 C14 1.508(6)
C13 H13A 0.9800
C13 H13B 0.9800
C14 C15 1.504(6)
C14 H14A 0.9800
C14 H14B 0.9800
C15 C16 1.527(5)
C15 H15A 0.9800
C15 H15B 0.9800
C16 H16A 0.9800
C16 H16B 0.9800
C17 C18 1.486(6)
C17 C22 1.511(6)
C17 H17 0.9800
C18 C19 1.544(6)
C18 H18A 0.9800
C18 H18B 0.9800
C19 C20 1.504(7)
C19 H19A 0.9800
C19 H19B 0.9800
C20 C21 1.458(7)
C20 H20A 0.9800
C20 H20B 0.9800
C21 C22 1.521(6)
C21 H21A 0.9800
C21 H21B 0.9800
C22 H22A 0.9800
C22 H22B 0.9800
C23 C24 1.534(5)
C23 C28 1.534(5)
C23 H23 0.9800
C24 C25 1.535(5)
C24 H24A 0.9800
C24 H24B 0.9800
C25 C26 1.526(6)
C25 H25A 0.9800
C25 H25B 0.9800
C26 C27 1.514(6)
C26 H26A 0.9800
C26 H26B 0.9800
C27 C28 1.525(5)
C27 H27A 0.9800
C27 H27B 0.9800
C28 H28A 0.9800
C28 H28B 0.9800
C29 O 1.179(7)
C29 C30 1.450(8)
C29 C31 1.460(9)
C30 H30A 0.9800
C30 H30B 0.9800
C30 H30C 0.9800
C31 H31A 0.9800
C31 H31B 0.9800
C31 H31C 0.9800

loop_
_geom_hbond_atom_site_label_D
_geom_hbond_atom_site_label_H
_geom_hbond_atom_site_label_A
_geom_hbond_distance_DH
_geom_hbond_distance_HA
_geom_hbond_distance_DA
_geom_hbond_angle_DHA
_geom_hbond_site_symmetry_A
N H1 Cl3 0.95 2.65 3.426(3) 139.5 3_775
